data_2006499
loop_
_publ_author_name
'Mague, Joel T.'
'Ensley, Harry E.'
'Ling, Jing'

_publ_section_title
;
 Intermediates for the Convenient Synthesis of Bicyclic
 Aziridinocarbamates
;
_journal_issue 9
_journal_name_full 'Acta Crystallographica Section C'
_journal_page_first 1347
_journal_page_last 1350
_journal_paper_doi 10.1107/S0108270197006070
_journal_volume 53
_journal_year 1997
_chemical_formula_structural 'C9 H16 I1 N1 O2'
_chemical_formula_sum 'C9 H16 I N O2'
_chemical_formula_weight 297.14
_chemical_name_systematic
;
5-iodo-6-(n-pentyl)-2-oxazineone
;
_space_group_crystal_system monoclinic
_space_group_IT_number 15
_space_group_name_Hall '-C 2yc'
_space_group_name_H-M_alt 'C 1 2/c 1'
_atom_type_scat_source International_Tables_for_Xray_Crystallography_(Vol._IV)
_cell_angle_alpha 90
_cell_angle_beta 102.160(10)
_cell_angle_gamma 90
_cell_formula_units_Z 16
_cell_length_a 42.768(9)
_cell_length_b 11.338(2)
_cell_length_c 10.1230(10)
_cell_measurement_reflns_used 25
_cell_measurement_temperature 293
_cell_measurement_theta_max 17
_cell_measurement_theta_min 12
_cell_volume 4798.5(14)
_computing_cell_refinement 'CAD-4 Software'
_computing_data_collection 'CAD-4 Software (Enraf-Nonius, 1989)'
_computing_data_reduction 'PROCESS MolEN (Fair, 1990)'
_computing_molecular_graphics 'ORTEPII (Johnson,_1976)'
_computing_publication_material 'CIF VAX MolEN'
_computing_structure_refinement 'LSFM MolEN'
_computing_structure_solution 'MULTAN (Main et al., 1980) (direct methods)'
_diffrn_ambient_temperature 293
_diffrn_measurement_device Enraf_Nonius_CAD4
_diffrn_measurement_method \q/2\q
_diffrn_radiation_type MoK\a
_diffrn_radiation_wavelength 0.71073
_diffrn_reflns_av_R_equivalents 0.026
_diffrn_reflns_limit_h_max 50
_diffrn_reflns_limit_h_min 0
_diffrn_reflns_limit_k_max 13
_diffrn_reflns_limit_k_min 0
_diffrn_reflns_limit_l_max 11
_diffrn_reflns_limit_l_min -12
_diffrn_reflns_number 4511
_diffrn_reflns_theta_max 25.00
_diffrn_reflns_theta_min 1.86
_diffrn_standards_decay_% -9.9
_diffrn_standards_interval_time 120
_diffrn_standards_number 2
_exptl_absorpt_coefficient_mu 2.64
_exptl_absorpt_correction_T_max 0.593
_exptl_absorpt_correction_T_min 0.332
_exptl_absorpt_correction_type \y_scans_(North,_Phillips_&_Mathews,_1968)
_exptl_crystal_colour Colorless
_exptl_crystal_density_diffrn 1.64
_exptl_crystal_density_method none
_exptl_crystal_description Plate
_exptl_crystal_F_000 2336
_exptl_crystal_size_max 0.43
_exptl_crystal_size_mid 0.36
_exptl_crystal_size_min 0.20
_refine_diff_density_max 0.74
_refine_diff_density_min -0.17
_refine_ls_extinction_method none
_refine_ls_goodness_of_fit_obs 1.86
_refine_ls_hydrogen_treatment noref
_refine_ls_matrix_type full
_refine_ls_number_parameters 235
_refine_ls_number_reflns 2840
_refine_ls_number_restraints 16
_refine_ls_R_factor_all 0.086
_refine_ls_R_factor_obs .039
_refine_ls_shift/esd_max 0.039
_refine_ls_structure_factor_coef F
_refine_ls_weighting_details '4Fo^2^/[\s^2^(Fo^2^) + 0.0009Fo^4^]'
_refine_ls_weighting_scheme calc
_refine_ls_wR_factor_obs .050
_reflns_number_observed 2840
_reflns_number_total 4210
_reflns_observed_criterion >2.0\s(I)
_cod_data_source_file fr1050.cif
_cod_data_source_block 3
_cod_depositor_comments
;
 Updating space group information and adding the symmetry operation list.

 Antanas Vaitkus,
 2018-06-14

 Marking attached hydrogen atoms.

 Antanas Vaitkus,
 2017-03-27
;
_cod_original_cell_volume 4799.0(10)
_cod_original_sg_symbol_H-M 'C 2/c'
_cod_original_formula_sum 'C9 H16 I1 N1 O2'
_cod_database_code 2006499
_cod_database_fobs_code 2006499

loop_
_space_group_symop_id
_space_group_symop_operation_xyz
1 x,y,z
2 -x,y,-z+1/2
3 -x,-y,-z
4 x,-y,z+1/2
5 x+1/2,y+1/2,z
6 -x+1/2,y+1/2,-z+1/2
7 -x+1/2,-y+1/2,-z
8 x+1/2,-y+1/2,z+1/2

loop_
_atom_site_aniso_label
_atom_site_aniso_U_11
_atom_site_aniso_U_22
_atom_site_aniso_U_33
_atom_site_aniso_U_12
_atom_site_aniso_U_13
_atom_site_aniso_U_23
I1 .0723(3) .0840(3) .0823(3) .0330(2) .0058(2) .0022(2)
O1 .047(2) .048(2) .048(2) -.010(2) .0170(10) -.009(2)
O2 .048(2) .060(2) .059(2) -.003(2) .020(2) -.005(2)
N1 .050(2) .042(2) .047(2) -.013(2) .011(2) -.002(2)
C1 .045(3) .055(3) .038(2) .006(2) .012(2) .003(2)
C2 .053(3) .050(3) .043(3) -.006(3) .007(2) -.004(2)
C3 .034(2) .040(3) .049(3) .001(2) .007(2) .004(2)
C4 .044(3) .053(3) .039(2) -.005(2) .008(2) .001(2)
C5 .055(3) .064(4) .065(3) -.016(3) .020(3) -.002(3)
C6 .075(4) .096(5) .082(4) -.030(4) .028(3) .002(4)
C7 .105(5) .142(6) .149(6) -.071(4) .073(4) -.036(6)
C8 .179(9) .29(2) .230(10) -.070(10) .113(7) -.030(10)
C9 .059(5) .40(2) .42(2) -.085(8) .036(9) -.16(2)
I2 .0639(2) .0659(2) .0740(2) .0054(2) .0228(2) .0200(2)
O3 .034(2) .045(2) .062(2) -.006(2) .0120(10) -.011(2)
O4 .050(2) .040(2) .075(2) -.003(2) .022(2) -.013(2)
N2 .032(2) .045(2) .071(3) .003(2) .009(2) -.010(2)
C10 .049(3) .043(3) .050(3) -.003(2) .014(2) -.010(2)
C11 .049(3) .050(3) .051(3) -.010(3) .005(2) -.011(2)
C12 .045(3) .036(2) .047(2) .000(2) .014(2) .005(2)
C13 .043(3) .049(3) .039(2) .003(2) .013(2) -.005(2)
C14 .049(3) .056(3) .066(3) .004(3) .024(2) -.001(3)
C15 .050(3) .072(4) .071(3) .005(3) .022(3) .002(3)
C16 .052(3) .070(4) .075(3) -.003(3) .025(3) -.012(3)
C17 .068(4) .101(5) .106(5) -.015(4) .038(3) .002(4)
C18 .050(4) .180(10) .220(10) -.007(6) .039(5) .026(8)

loop_
_atom_site_label
_atom_site_fract_x
_atom_site_fract_y
_atom_site_fract_z
_atom_site_U_iso_or_equiv
_atom_site_thermal_displace_type
_atom_site_calc_flag
_atom_site_attached_hydrogens
I1 .597630(10) .21956(5) .48094(5) .08100(10) Uani ? 0
O1 .64972(8) .0041(3) .4206(3) .0463(9) Uani ? 0
O2 .68758(8) .0834(3) .3354(3) .0540(10) Uani ? 0
N1 .67940(10) .1559(4) .5335(4) .0460(10) Uani ? 0
C1 .63090(10) .1000(5) .6048(5) .0450(10) Uani ? 0
C2 .66320(10) .1573(5) .6446(5) .0490(10) Uani ? 0
C3 .67350(10) .0821(4) .4277(5) .0410(10) Uani ? 0
C4 .63420(10) -.0136(5) .5350(5) .0450(10) Uani ? 0
C5 .60390(10) -.0817(6) .4782(5) .060(2) Uani ? 0
C6 .5839(2) -.1078(7) .5784(7) .083(2) Uani ? 0
C7 .5525(2) -.1703(8) .5157(8) .125(3) Uani ? 0
C8 .5289(3) -.181(2) .5950(10) .223(6) Uani ? 0
C9 .4985(3) -.237(2) .508(2) .295(9) Uani ? 3
I2 .200570(10) .23385(4) .52132(4) .06670(10) Uani ? 0
O3 .19346(8) -.0374(3) .6555(3) .0469(9) Uani ? 0
O4 .22470(8) -.1600(3) .5734(4) .0540(10) Uani ? 0
N2 .24777(9) -.0004(4) .6853(4) .0500(10) Uani ? 0
C10 .21280(10) .1606(4) .7237(5) .0470(10) Uani ? 0
C11 .24650(10) .1122(5) .7533(5) .0500(10) Uani ? 0
C12 .22280(10) -.0700(4) .6358(5) .0420(10) Uani ? 0
C13 .19020(10) .0622(5) .7421(4) .0430(10) Uani ? 0
C14 .15530(10) .0927(5) .7146(6) .055(2) Uani ? 0
C15 .13480(10) .0013(5) .7699(6) .063(2) Uani ? 0
C16 .09970(10) .0227(5) .7291(6) .064(2) Uani ? 0
C17 .0800(2) -.0596(7) .7930(7) .089(2) Uani ? 0
C18 .0436(2) -.0340(10) .7550(10) .149(4) Uani ? 3
H1n .6917 .2192 .5060 .0547 Uiso calc 0
H1 .6228 .0821 .6912 .0547 Uiso calc 0
H2n .2676 -.0355 .6653 .0608 Uiso calc 0
H10 .2087 .2311 .7775 .0469 Uiso calc 0
H2a .6605 .2367 .6703 .0588 Uiso calc 0
H2b .6756 .1157 .7187 .0588 Uiso calc 0
H4 .6463 -.0589 .6069 .0544 Uiso calc 0
H5a .6097 -.1544 .4435 .0720 Uiso calc 0
H5b .5915 -.0367 .4069 .0720 Uiso calc 0
H6a .5790 -.0356 .6171 .0990 Uiso calc 0
H6b .5958 -.1568 .6471 .0990 Uiso calc 0
H7a .5578 -.2480 .4927 .1502 Uiso calc 0
H7b .5431 -.1286 .4358 .1502 Uiso calc 0
H8a .5239 -.1045 .6238 .2673 Uiso calc 0
H8b .5367 -.2288 .6712 .2673 Uiso calc 0
H11a .2603 .1667 .7227 .0606 Uiso calc 0
H11b .2534 .1012 .8481 .0606 Uiso calc 0
H13 .1965 .0447 .8357 .0518 Uiso calc 0
H14a .1477 .0986 .6196 .0666 Uiso calc 0
H14b .1529 .1668 .7554 .0666 Uiso calc 0
H15a .1406 .0024 .8657 .0755 Uiso calc 0
H15b .1392 -.0744 .7378 .0755 Uiso calc 0
H16a .0935 .0143 .6338 .0769 Uiso calc 0
H16b .0955 .1010 .7538 .0769 Uiso calc 0
H17a .0868 -.0536 .8884 .1065 Uiso calc 0
H17b .0834 -.1376 .7653 .1065 Uiso calc 0

loop_
_geom_angle_atom_site_label_1
_geom_angle_atom_site_label_2
_geom_angle_atom_site_label_3
_geom_angle
_geom_angle_publ_flag
C3 O1 C4 121.0(4) yes
C2 N1 C3 126.2(4) yes
C2 N1 H1n 127.0(10) yes
C3 N1 H1n 105.0(10) yes
I1 C1 C2 109.8(4) ?
I1 C1 C4 112.5(3) ?
I1 C1 H1 109.0(10) ?
C2 C1 C4 109.1(4) yes
C2 C1 H1 108.0(10) ?
C4 C1 H1 108.0(10) ?
N1 C2 C1 110.7(4) yes
O1 C3 O2 117.5(5) yes
O1 C3 N1 117.8(5) yes
O2 C3 N1 124.7(5) yes
O1 C4 C1 111.1(4) yes
O1 C4 C5 105.3(4) yes
C1 C4 C5 117.6(5) yes
C4 C5 C6 114.3(5) ?
C5 C6 C7 112.9(6) ?
C6 C7 C8 118.0(10) ?
C7 C8 C9 109.0(10) ?
C12 O3 C13 120.5(4) yes
C11 N2 C12 126.0(4) yes
C11 N2 H2n 124.0(10) yes
C12 N2 H2n 110.0(10) yes
I2 C10 C11 111.0(4) ?
I2 C10 C13 111.4(3) ?
I2 C10 H10 100.0(10) ?
C11 C10 C13 108.4(4) yes
C11 C10 H10 117.0(10) ?
C13 C10 H10 109.0(10) ?
N2 C11 C10 110.7(4) yes
O3 C12 O4 118.0(5) yes
O3 C12 N2 118.2(4) yes
O4 C12 N2 123.8(5) yes
O3 C13 C10 110.7(4) yes
O3 C13 C14 106.6(4) yes
C10 C13 C14 116.4(5) yes
C13 C14 C15 113.5(5) ?
C14 C15 C16 114.1(5) ?
C15 C16 C17 114.0(6) ?
C16 C17 C18 113.8(8) ?

loop_
_geom_bond_atom_site_label_1
_geom_bond_atom_site_label_2
_geom_bond_distance
_geom_bond_publ_flag
I1 C1 2.164(5) ?
O1 C3 1.340(6) yes
O1 C4 1.466(6) yes
O2 C3 1.212(6) yes
N1 C2 1.440(7) yes
N1 C3 1.341(6) yes
N1 H1n .96(4) yes
C1 C2 1.503(7) yes
C1 C4 1.490(7) yes
C1 H1 1.03(3) ?
C4 C5 1.512(7) ?
C5 C6 1.488(9) ?
C6 C7 1.530(10) ?
C7 C8 1.420(10) ?
C8 C9 1.55(2) ?
I2 C10 2.170(5) ?
O3 C12 1.362(6) yes
O3 C13 1.455(6) yes
O4 C12 1.212(6) yes
N2 C11 1.457(7) yes
N2 C12 1.337(6) yes
N2 H2n 1.00(4) yes
C10 C11 1.510(8) yes
C10 C13 1.514(8) yes
C10 H10 1.00(4) ?
C13 C14 1.500(7) ?
C14 C15 1.538(8) ?
C15 C16 1.491(8) ?
C16 C17 1.493(9) ?
C17 C18 1.550(10) ?

loop_
_geom_torsion_atom_site_label_1
_geom_torsion_atom_site_label_2
_geom_torsion_atom_site_label_3
_geom_torsion_atom_site_label_4
_geom_torsion
_geom_torsion_publ_flag
C4 O1 C3 O2 172.3(4) yes
C4 O1 C3 N1 -10.1(6) yes
C3 O1 C4 C1 37.5(6) yes
C3 O1 C4 C5 165.8(4) yes
C3 N1 C2 C1 -22.2(7) yes
C2 N1 C3 O1 2.3(7) yes
C2 N1 C3 O2 179.8(5) yes
C4 C1 C2 N1 46.8(5) yes
C2 C1 C4 O1 -54.7(5) yes
C2 C1 C4 C5 -176.0(4) yes
C13 O3 C12 O4 173.1(4) yes
C13 O3 C12 N2 -7.4(6) yes
C12 O3 C13 C10 38.6(6) yes
C12 O3 C13 C14 166.1(4) yes
C12 N2 C11 C10 -18.0(7) yes
C11 N2 C12 O3 -3.6(7) yes
C11 N2 C12 O4 175.9(4) yes
C13 C10 C11 N2 46.6(5) yes
C11 C10 C13 O3 -57.1(5) yes
C11 C10 C13 C14 -179.0(4) yes
